data_4123228
loop_
_publ_author_name
'Alabarse, Frederico G.'
'Rouquette, J\'er\^ome'
'Coasne, Beno\^it'
'Haidoux, Abel'
'Paulmann, Carsten'
'Cambon, Olivier'
'Haines, Julien'

_publ_section_title
;
 Mechanism of H2O Insertion and Chemical Bond Formation in
 AlPO4-54&#x00B7;xH2O at High Pressure.
;
_journal_issue 2
_journal_name_full 'Journal of the American Chemical Society'
_journal_page_first 584
_journal_page_last 587
_journal_paper_doi 10.1021/ja511153n
_journal_volume 137
_journal_year 2015
_chemical_formula_sum 'Al18 O111 P18'
_chemical_formula_weight 2819.10
_chemical_name_common AlPO4-54.xH2O
_chemical_name_systematic
;
 ? 
;
_space_group_IT_number 173
_symmetry_cell_setting hexagonal
_symmetry_space_group_name_Hall 'P 6c'
_symmetry_space_group_name_H-M 'P 63'
_atom_sites_solution_primary direct
_atom_sites_solution_secondary difmap
_audit_creation_method 'manual editing'
_cell_angle_alpha 90.00
_cell_angle_beta 90.00
_cell_angle_gamma 120.00
_cell_formula_units_Z 1
_cell_length_a 18.7342(9)
_cell_length_b 18.7342(9)
_cell_length_c 7.8979(3)
_cell_measurement_pressure 1200000
_cell_measurement_reflns_used 1357
_cell_measurement_temperature 293(2)
_cell_measurement_theta_max 3
_cell_measurement_theta_min 1
_cell_volume 2400.56(19)
_computing_cell_refinement
;
CrysAlisPro, Agilent Technologies,
Version 1.171.35.11 (release 16-05-2011 CrysAlis171 .NET)
(compiled May 16 2011,17:55:39)
;
_computing_data_reduction
;
CrysAlisPro, Agilent Technologies,
Version 1.171.35.11 (release 16-05-2011 CrysAlis171 .NET)
(compiled May 16 2011,17:55:39)
Absorb7 and Absorb-GUI, Angel and Gonzalez-Platas (2013)
  J. Appl. Cryst. 46:252-254
Average v2.2 (Angel, 2003) www.crystal.vt.edu/crystal 
;
_computing_structure_refinement 'SHELXL-97 (Sheldrick, 1997)'
_diffrn_ambient_pressure 1200000
_diffrn_ambient_temperature 293(2)
_diffrn_measured_fraction_theta_full 0.764
_diffrn_measured_fraction_theta_max 0.764
_diffrn_measurement_details
;
  1 phi     60.00  121.00   1.0000  700.0000
omega____ theta____ kappa____ phi______ frames
  57.0000    0.0000 -134.0000     -     61

  2 phi    240.00  301.00   1.0000  700.0000
omega____ theta____ kappa____ phi______ frames
  57.0000    0.0000 -134.0000     -     61

;
_diffrn_measurement_device_type
;
MARCCD 165 
MAR-CrysAlisPro-abstract goniometer: imported MAR images
;
_diffrn_measurement_method '\p scans'
_diffrn_radiation_monochromator synchrotron
_diffrn_radiation_source 'HASYLAB synchrotron'
_diffrn_radiation_type synchrotron
_diffrn_radiation_wavelength 0.50000
_diffrn_reflns_av_R_equivalents 0.1327
_diffrn_reflns_av_sigmaI/netI 0.1664
_diffrn_reflns_limit_h_max 20
_diffrn_reflns_limit_h_min -20
_diffrn_reflns_limit_k_max 15
_diffrn_reflns_limit_k_min -15
_diffrn_reflns_limit_l_max 9
_diffrn_reflns_limit_l_min -9
_diffrn_reflns_number 5103
_diffrn_reflns_reduction_process
; 
data averaged using Blessing (1987) criteria 
;
_diffrn_reflns_theta_full 18.05
_diffrn_reflns_theta_max 18.05
_diffrn_reflns_theta_min 2.02
_exptl_absorpt_correction_T_max 0.629
_exptl_absorpt_correction_T_min 0.958
_exptl_absorpt_correction_type gaussian
_exptl_absorpt_process_details
;
Gaussian integration over a grid
of 16 x 16 x 16 points =  4096 total grid points
  Based upon method of Burnham (1966)

 Data corrected for diamond-anvil cell absorption
 Note that exptl_absorpt_correction_tmin and _tmax
 the total correction factors applied to the intensities
 The individual factors are: 
         range of dac transmission factors (min-max)      0.633     0.966
         range of gasket transmission (min-max)           1.000     1.000
         range of P media transmission (min-max)          1.000     1.000

    DAC transmission function via a table of values

    Gasket shadowing corrections were made based upon
    Gasket thickness = 118.1 microns, radius = 250.0 microns
    Gasket absorption coeff =        72.50 mm-1
    REFLECTION WAS CONSIDERED TOTALLY OBSCURED IF 
 FRACTION CRYSTAL ILLUMINATED WAS LESS THAN 0.20

    Non-absorbing pressure medium
;
_exptl_crystal_density_diffrn 1.950
_exptl_crystal_density_method 'not measured'
_exptl_crystal_description
;
 crystal was described in terms of coordinates of corners
 now back-transformed to potentially non-integer hkl
;
_exptl_crystal_F_000 1392
_exptl_crystal_preparation 'mounted in a diamond-anvil cell '
_exptl_crystal_size_max 0.23
_exptl_crystal_size_mid 0.03
_exptl_crystal_size_min 0.03
_refine_diff_density_max 0.835
_refine_diff_density_min -0.732
_refine_diff_density_rms 0.169
_refine_ls_abs_structure_details 'Flack H D (1983), Acta Cryst. A39, 876-881'
_refine_ls_abs_structure_Flack 0.3(9)
_refine_ls_extinction_method none
_refine_ls_goodness_of_fit_ref 0.976
_refine_ls_matrix_type full
_refine_ls_number_parameters 114
_refine_ls_number_reflns 2461
_refine_ls_number_restraints 1
_refine_ls_restrained_S_all 0.976
_refine_ls_R_factor_all 0.1071
_refine_ls_R_factor_gt 0.0647
_refine_ls_shift/su_max 0.000
_refine_ls_shift/su_mean 0.000
_refine_ls_structure_factor_coef Fsqd
_refine_ls_weighting_details 'calc w=1/[\s^2^(Fo^2^)+(0.0915P)^2^+0.0000P] where P=(Fo^2^+2Fc^2^)/3'
_refine_ls_weighting_scheme calc
_refine_ls_wR_factor_gt 0.1482
_refine_ls_wR_factor_ref 0.1854
_reflns_number_gt 1495
_reflns_number_total 2461
_reflns_threshold_expression >2sigma(I)
_cod_data_source_file ja511153n_si_005.cif
_cod_data_source_block AlPO4-54
_cod_depositor_comments
;
The following automatic conversions were performed:

'_exptl_absorpt_correction_type' value 'Gaussian' changed to
'gaussian' according to
/home/saulius/struct/COD-crude-data--automatic-downloads/rss-feeds/ACS/lib/dictionaries/cif_core.dic
dictionary named 'cif_core.dic' version 2.4.2 from 2011-04-26.

Automatic conversion script
Id: cif_fix_values 2935 2014-11-11 08:27:57Z andrius 

 Adding full bibliography for 4123227--4123231.cif.
;
_cod_database_code 4123228
_exptl_absorpt_correction_mu 0.310

loop_
_symmetry_equiv_pos_as_xyz
'x, y, z'
'-y, x-y, z'
'-x+y, -x, z'
'-x, -y, z+1/2'
'y, -x+y, z+1/2'
'x-y, x, z+1/2'

loop_
_atom_site_label
_atom_site_type_symbol
_atom_site_fract_x
_atom_site_fract_y
_atom_site_fract_z
_atom_site_U_iso_or_equiv
_atom_site_adp_type
_atom_site_occupancy
_atom_site_symmetry_multiplicity
_atom_site_calc_flag
_atom_site_refinement_flags
Al1 Al 0.3815(3) -0.0042(4) -0.2445(5) 0.0175(8) Uiso 1 1 d .
Al2 Al 0.4800(3) 0.8266(3) -0.1990(6) 0.0160(11) Uiso 1 1 d .
Al3 Al 0.6407(3) 0.1703(3) -0.1959(5) 0.0160(11) Uiso 1 1 d .
P1 P 0.5489(2) 1.0016(3) -0.3617(4) 0.0152(7) Uiso 1 1 d .
P2 P 0.3248(3) 0.8117(3) -0.3120(6) 0.0201(9) Uiso 1 1 d .
P3 P 0.4942(3) 0.1862(3) -0.3152(6) 0.0186(9) Uiso 1 1 d .
O1 O 0.4693(6) 0.0009(8) -0.3658(11) 0.024(2) Uiso 1 1 d .
O2 O 0.4172(7) 0.9878(7) -0.0373(10) 0.029(3) Uiso 1 1 d .
O3 O 0.3132(7) 0.8835(7) -0.2623(12) 0.028(3) Uiso 1 1 d .
O4 O 0.4308(7) 0.1082(7) -0.2238(13) 0.026(3) Uiso 1 1 d .
O5 O 0.5420(7) 0.9254(8) -0.2830(14) 0.033(3) Uiso 1 1 d .
O6 O 0.6131(7) 0.0713(7) -0.2472(12) 0.028(3) Uiso 1 1 d .
O7 O 0.4942(6) 0.7596(6) -0.3271(13) 0.021(2) Uiso 1 1 d .
O8 O 0.3774(6) 0.7995(6) -0.1811(12) 0.021(2) Uiso 1 1 d .
O9 O 0.5231(6) 0.8235(7) -0.0009(12) 0.027(3) Uiso 1 1 d .
O10 O 0.3667(6) 0.8228(6) -0.4790(11) 0.020(2) Uiso 1 1 d .
O11 O 0.5829(7) 0.2075(6) -0.2907(12) 0.029(3) Uiso 1 1 d .
O12 O 0.7422(7) 0.2244(7) -0.2557(13) 0.032(3) Uiso 1 1 d .
OW1 O 0.3385(6) 0.0046(8) -0.4696(11) 0.029(2) Uiso 1 1 d .
OW2 O 0.2843(7) 0.9950(9) -0.1504(11) 0.032(2) Uiso 1 1 d .
OW3 O 0.3310(17) 0.1467(19) 0.027(4) 0.047(7) Uiso 0.50 1 d P
OW4 O 0.206(2) 0.889(2) 0.099(5) 0.079(11) Uiso 0.50 1 d P
OW5 O 0.157(2) 0.848(2) -0.040(4) 0.071(9) Uiso 0.50 1 d P
OW6 O 0.328(5) 0.201(5) -0.069(9) 0.25(4) Uiso 0.50 1 d P
OW7 O 0.153(3) -0.012(4) 0.666(8) 0.19(2) Uiso 0.50 1 d P
OW8 O 0.329(3) 0.118(3) 0.101(7) 0.125(19) Uiso 0.50 1 d P
OW09 O 0.100(3) 0.812(3) -0.139(5) 0.114(15) Uiso 0.50 1 d P
OW10 O 0.296(5) 0.210(5) -0.273(11) 0.26(4) Uiso 0.50 1 d P

loop_
_atom_type_symbol
_atom_type_description
_atom_type_scat_dispersion_real
_atom_type_scat_dispersion_imag
_atom_type_scat_source
O O 0.0056 0.0036 'International Tables Vol C Tables 4.2.6.8 and 6.1.1.4'
Al Al 0.0406 0.0313 'International Tables Vol C Tables 4.2.6.8 and 6.1.1.4'
P P 0.0667 0.0580 'International Tables Vol C Tables 4.2.6.8 and 6.1.1.4'

loop_
_exptl_crystal_face_index_h
_exptl_crystal_face_index_k
_exptl_crystal_face_index_l
_exptl_crystal_face_perp_dist
-18.6023 15.4921 1.0000 -0.0050
1.0000 3.1423 -2.0394 0.0450
5.7885 10.8183 -1.0000 0.0179
-2.2942 -3.3352 -1.0000 0.0332
-7.9554 -14.6127 1.0000 0.0085
1.2390 1.4873 1.0000 0.0450
-1.0000 -3.1423 2.0394 0.0300
18.6023 -15.4921 -1.0000 0.0300

loop_
_geom_angle_atom_site_label_1
_geom_angle_atom_site_label_2
_geom_angle_atom_site_label_3
_geom_angle
_geom_angle_site_symmetry_1
_geom_angle_site_symmetry_3
O2 Al1 O4 91.1(6) 1_545 .
O2 Al1 O3 92.8(5) 1_545 1_545
O4 Al1 O3 168.9(4) . 1_545
O2 Al1 O1 96.6(5) 1_545 .
O4 Al1 O1 93.6(6) . .
O3 Al1 O1 96.3(6) 1_545 .
O2 Al1 OW2 92.2(4) 1_545 1_545
O4 Al1 OW2 84.7(6) . 1_545
O3 Al1 OW2 84.7(6) 1_545 1_545
O1 Al1 OW2 171.1(5) . 1_545
O2 Al1 OW1 178.0(5) 1_545 .
O4 Al1 OW1 88.7(5) . .
O3 Al1 OW1 87.0(5) 1_545 .
O1 Al1 OW1 85.4(4) . .
OW2 Al1 OW1 85.8(4) 1_545 .
O8 Al2 O7 112.7(5) . .
O8 Al2 O5 113.2(6) . .
O7 Al2 O5 106.4(5) . .
O8 Al2 O9 112.1(5) . .
O7 Al2 O9 104.7(5) . .
O5 Al2 O9 107.2(6) . .
O6 Al3 O12 102.8(6) . .
O6 Al3 O11 115.2(5) . .
O12 Al3 O11 112.1(6) . .
O6 Al3 O10 109.0(5) . 4_665
O12 Al3 O10 109.6(6) . 4_665
O11 Al3 O10 108.0(5) . 4_665
O1 P1 O2 109.8(6) 1_565 4_674
O1 P1 O5 113.0(7) 1_565 .
O2 P1 O5 109.8(7) 4_674 .
O1 P1 O6 111.9(7) 1_565 1_565
O2 P1 O6 109.3(7) 4_674 1_565
O5 P1 O6 102.8(5) . 1_565
O10 P2 O3 113.7(6) . .
O10 P2 O7 106.7(6) . 2_665
O3 P2 O7 108.7(6) . 2_665
O10 P2 O8 106.5(6) . .
O3 P2 O8 110.4(6) . .
O7 P2 O8 110.7(6) 2_665 .
O9 P3 O11 107.5(6) 4_664 .
O9 P3 O4 109.3(6) 4_664 .
O11 P3 O4 114.7(6) . .
O9 P3 O12 106.8(7) 4_664 3_665
O11 P3 O12 110.5(7) . 3_665
O4 P3 O12 107.8(7) . 3_665
P1 O1 Al1 147.8(6) 1_545 .
P1 O2 Al1 168.7(9) 4_675 1_565
P2 O3 Al1 135.0(7) . 1_565
P3 O4 Al1 139.5(7) . .
P1 O5 Al2 149.1(8) . .
P1 O6 Al3 137.8(8) 1_545 .
P2 O7 Al2 137.7(7) 3_565 .
P2 O8 Al2 127.5(7) . .
P3 O9 Al2 142.7(7) 4_665 .
P2 O10 Al3 145.9(7) . 4_664
P3 O11 Al3 141.0(7) . .
P3 O12 Al3 146.1(9) 2_655 .
OW8 OW3 OW6 166(7) . .
OW10 OW4 OW5 148(6) 5_565 .
OW09 OW5 OW4 165(4) . .
OW3 OW6 OW10 140(7) . .
OW4 OW10 OW6 133(8) 6_654 .

loop_
_geom_bond_atom_site_label_1
_geom_bond_atom_site_label_2
_geom_bond_distance
_geom_bond_site_symmetry_2
Al1 O2 1.803(9) 1_545
Al1 O4 1.835(13) .
Al1 O3 1.841(14) 1_545
Al1 O1 1.865(9) .
Al1 OW2 1.960(11) 1_545
Al1 OW1 1.991(9) .
Al2 O8 1.729(11) .
Al2 O7 1.735(11) .
Al2 O5 1.751(12) .
Al2 O9 1.775(11) .
Al3 O6 1.706(11) .
Al3 O12 1.714(13) .
Al3 O11 1.726(11) .
Al3 O10 1.729(10) 4_665
P1 O1 1.486(9) 1_565
P1 O2 1.496(9) 4_674
P1 O5 1.502(13) .
P1 O6 1.548(12) 1_565
P2 O10 1.496(10) .
P2 O3 1.517(13) .
P2 O7 1.521(10) 2_665
P2 O8 1.524(11) .
P3 O9 1.493(11) 4_664
P3 O11 1.515(12) .
P3 O4 1.526(12) .
P3 O12 1.541(12) 3_665
O1 P1 1.486(9) 1_545
O2 P1 1.496(9) 4_675
O2 Al1 1.803(9) 1_565
O3 Al1 1.841(14) 1_565
O6 P1 1.548(12) 1_545
O7 P2 1.521(10) 3_565
O9 P3 1.493(11) 4_665
O10 Al3 1.729(10) 4_664
O12 P3 1.541(12) 2_655
OW2 Al1 1.960(11) 1_565
OW3 OW8 0.78(5) .
OW3 OW6 1.29(8) .
OW4 OW10 1.10(8) 5_565
OW4 OW5 1.39(4) .
OW5 OW09 1.21(5) .
OW6 OW10 1.76(9) .
OW10 OW4 1.10(8) 6_654
